data_1554346
loop_
_publ_author_name
'Jia, Xiaodong'
'Hou, Wentao'
'Chen, Qian'
'Yuan, Yu'
'Sun, Jing'
'He, Kaixuan'

_publ_section_title
;
 Oxidation of active sp3C--H bonds initiated consecutive
 intermolecular/intramolecular cyclization between glycine derivatives
 ando-vinylphenols: construction of a polycyclic benzofuroquinoline
 skeleton
;
_journal_issue 16
_journal_name_full 'Organic Chemistry Frontiers'
_journal_page_first 2479
_journal_paper_doi 10.1039/C8QO00444G
_journal_volume 5
_journal_year 2018
_chemical_formula_moiety 'C20 H20 N2 O5'
_chemical_formula_sum 'C20 H20 N2 O5'
_chemical_formula_weight 368.38
_space_group_crystal_system triclinic
_space_group_IT_number 2
_space_group_name_Hall '-P 1'
_space_group_name_H-M_alt 'P -1'
_atom_sites_solution_hydrogens geom
_atom_sites_solution_primary direct
_audit_creation_date 2017-07-13
_audit_creation_method
;
Olex2 1.2
(compiled 2017.03.28 svn.r3405 for OlexSys, GUI svn.r5337)
;
_audit_update_record
;
2018-02-13 deposited with the CCDC.
2018-07-18 downloaded from the CCDC.
;
_cell_angle_alpha 105.957(3)
_cell_angle_beta 95.789(3)
_cell_angle_gamma 98.506(3)
_cell_formula_units_Z 2
_cell_length_a 9.1376(8)
_cell_length_b 9.5813(9)
_cell_length_c 10.8392(10)
_cell_measurement_reflns_used 7543
_cell_measurement_temperature 273(2)
_cell_measurement_theta_max 27.44
_cell_measurement_theta_min 2.25
_cell_volume 892.32(14)
_computing_cell_refinement 'SAINT v8.37A (Bruker, 2015)'
_computing_data_reduction 'SAINT v8.37A (Bruker, 2015)'
_computing_molecular_graphics 'Olex2 (Dolomanov et al., 2009)'
_computing_publication_material 'Olex2 (Dolomanov et al., 2009)'
_computing_structure_refinement 'XL (Sheldrick, 2008)'
_computing_structure_solution 'XS (Sheldrick, 2008)'
_diffrn_ambient_temperature 273.15
_diffrn_measured_fraction_theta_full 0.988
_diffrn_measured_fraction_theta_max 0.987
_diffrn_measurement_device_type 'Bruker APEX-II CCD'
_diffrn_measurement_method '\f and \w scans'
_diffrn_radiation_type MoK\a
_diffrn_radiation_wavelength 0.71073
_diffrn_reflns_av_R_equivalents 0.0258
_diffrn_reflns_av_unetI/netI 0.0273
_diffrn_reflns_Laue_measured_fraction_full 0.988
_diffrn_reflns_Laue_measured_fraction_max 0.987
_diffrn_reflns_limit_h_max 11
_diffrn_reflns_limit_h_min -11
_diffrn_reflns_limit_k_max 12
_diffrn_reflns_limit_k_min -12
_diffrn_reflns_limit_l_max 14
_diffrn_reflns_limit_l_min -14
_diffrn_reflns_number 13547
_diffrn_reflns_point_group_measured_fraction_full 0.988
_diffrn_reflns_point_group_measured_fraction_max 0.987
_diffrn_reflns_theta_full 25.242
_diffrn_reflns_theta_max 27.497
_diffrn_reflns_theta_min 1.976
_diffrn_standards_number 0
_exptl_absorpt_coefficient_mu 0.100
_exptl_absorpt_correction_T_max 0.7455
_exptl_absorpt_correction_T_min 0.6639
_exptl_absorpt_correction_type none
_exptl_absorpt_process_details
;
SADABS-2016/2 (Bruker,2016/2) was used for absorption correction.
wR2(int) was 0.1426 before and 0.0550 after correction.
The Ratio of minimum to maximum transmission is 0.8905.
The \l/2 correction factor is Not present.
;
_exptl_crystal_density_diffrn 1.371
_exptl_crystal_F_000 388
_refine_diff_density_max 0.232
_refine_diff_density_min -0.186
_refine_diff_density_rms 0.040
_refine_ls_extinction_method none
_refine_ls_goodness_of_fit_ref 1.040
_refine_ls_hydrogen_treatment constr
_refine_ls_matrix_type full
_refine_ls_number_parameters 249
_refine_ls_number_reflns 4036
_refine_ls_number_restraints 0
_refine_ls_restrained_S_all 1.040
_refine_ls_R_factor_all 0.0596
_refine_ls_R_factor_gt 0.0459
_refine_ls_shift/su_max 0.000
_refine_ls_shift/su_mean 0.000
_refine_ls_structure_factor_coef Fsqd
_refine_ls_weighting_details 'w=1/[\s^2^(Fo^2^)+(0.0723P)^2^+0.1906P] where P=(Fo^2^+2Fc^2^)/3'
_refine_ls_weighting_scheme calc
_refine_ls_wR_factor_gt 0.1257
_refine_ls_wR_factor_ref 0.1347
_reflns_Friedel_coverage 0.000
_reflns_number_gt 3249
_reflns_number_total 4036
_reflns_threshold_expression 'I > 2\s(I)'
_cod_data_source_file c8qo00444g2.cif
_cod_data_source_block sanxie
_cod_database_code 1554346
_shelx_shelxl_version_number 2014/7
_shelx_space_group_comment
;
The symmetry employed for this shelxl refinement is uniquely defined
by the following loop, which should always be used as a source of
symmetry information in preference to the above space-group names.
They are only intended as comments.
;
_olex2_refinement_description
;
1. Fixed Uiso
 At 1.2 times of:
  All C(H) groups, All N(H) groups
 At 1.5 times of:
  All C(H,H,H) groups, All O(H) groups
2.a Aromatic/amide H refined with riding coordinates:
 C5(H5), C14(H14), C15(H15), N19(H19), C20(H20), C23(H23), C24(H24)
2.b Idealised Me refined as rotating group:
 C22(H22A,H22B,H22C), C25(H25A,H25B,H25C), C26(H26A,H26B,H26C), C27(H27A,H27B,
 H27C)
2.c Idealised tetrahedral OH refined as rotating group:
 O4(H4)
;
_olex2_submission_special_instructions 'No special instructions were received'

loop_
_space_group_symop_operation_xyz
'x, y, z'
'-x, -y, -z'

loop_
_atom_site_label
_atom_site_type_symbol
_atom_site_fract_x
_atom_site_fract_y
_atom_site_fract_z
_atom_site_U_iso_or_equiv
_atom_site_adp_type
_atom_site_occupancy
_atom_site_site_symmetry_order
_atom_site_calc_flag
_atom_site_refinement_flags_posn
O1 O 0.08483(11) 0.16067(11) 0.13650(9) 0.0403(3) Uani 1 1 d .
N2 N -0.10878(12) 0.29890(13) 0.34178(11) 0.0347(3) Uani 1 1 d .
O3 O -0.24049(11) 0.18552(12) 0.50932(11) 0.0448(3) Uani 1 1 d .
O4 O 0.16467(12) 0.40996(14) 0.15462(12) 0.0512(3) Uani 1 1 d .
H4 H 0.0981 0.4310 0.1102 0.077 Uiso 1 1 calc GR
C5 C 0.21892(16) 0.24130(17) 0.53908(13) 0.0385(3) Uani 1 1 d .
H5 H 0.3222 0.2509 0.5435 0.046 Uiso 1 1 calc R
C6 C 0.21536(14) 0.32410(14) 0.33794(12) 0.0313(3) Uani 1 1 d .
O7 O -0.11160(14) 0.41586(19) 0.06327(14) 0.0742(5) Uani 1 1 d .
C8 C -0.01935(15) 0.25492(15) 0.43142(13) 0.0318(3) Uani 1 1 d .
O9 O 0.24214(13) 0.17894(16) 0.73178(10) 0.0574(3) Uani 1 1 d .
C10 C 0.13652(15) 0.26930(14) 0.43795(12) 0.0313(3) Uani 1 1 d .
C11 C -0.05395(15) 0.33179(15) 0.24711(13) 0.0345(3) Uani 1 1 d .
C12 C 0.30646(14) 0.21162(14) 0.27422(12) 0.0310(3) Uani 1 1 d .
C13 C -0.08911(15) 0.20518(15) 0.52578(13) 0.0343(3) Uani 1 1 d .
C14 C 0.44762(15) 0.18804(16) 0.31052(14) 0.0366(3) Uani 1 1 d .
H14 H 0.5088 0.2522 0.3840 0.044 Uiso 1 1 calc R
C15 C -0.00521(17) 0.17793(16) 0.62738(14) 0.0396(3) Uani 1 1 d .
H15 H -0.0516 0.1461 0.6899 0.048 Uiso 1 1 calc R
C16 C 0.14942(17) 0.19892(17) 0.63437(13) 0.0402(3) Uani 1 1 d .
C17 C 0.21871(15) 0.11750(16) 0.16258(13) 0.0350(3) Uani 1 1 d .
C18 C 0.10196(15) 0.31441(16) 0.21838(13) 0.0347(3) Uani 1 1 d .
N19 N -0.29092(15) 0.38967(18) 0.18568(15) 0.0539(4) Uani 1 1 d .
H19 H -0.3139 0.3638 0.2522 0.065 Uiso 1 1 calc R
C20 C 0.49668(17) 0.06609(18) 0.23479(16) 0.0448(4) Uani 1 1 d .
H20 H 0.5918 0.0488 0.2573 0.054 Uiso 1 1 calc R
C21 C -0.15501(16) 0.38399(17) 0.15704(15) 0.0411(3) Uani 1 1 d .
C22 C -0.3140(2) 0.1467(2) 0.6085(2) 0.0611(5) Uani 1 1 d .
H22A H -0.4201 0.1389 0.5871 0.092 Uiso 1 1 calc GR
H22B H -0.2786 0.2213 0.6899 0.092 Uiso 1 1 calc GR
H22C H -0.2929 0.0536 0.6152 0.092 Uiso 1 1 calc GR
C23 C 0.26336(19) -0.00536(18) 0.08813(15) 0.0464(4) Uani 1 1 d .
H23 H 0.2015 -0.0698 0.0151 0.056 Uiso 1 1 calc R
C24 C 0.4046(2) -0.02895(19) 0.12662(16) 0.0503(4) Uani 1 1 d .
H24 H 0.4381 -0.1110 0.0782 0.060 Uiso 1 1 calc R
C25 C 0.30416(18) 0.47965(17) 0.40320(17) 0.0476(4) Uani 1 1 d .
H25A H 0.2367 0.5452 0.4330 0.071 Uiso 1 1 calc GR
H25B H 0.3583 0.5128 0.3420 0.071 Uiso 1 1 calc GR
H25C H 0.3733 0.4788 0.4757 0.071 Uiso 1 1 calc GR
C26 C 0.1787(3) 0.1535(3) 0.84004(18) 0.0740(6) Uani 1 1 d .
H26A H 0.1109 0.0604 0.8128 0.111 Uiso 1 1 calc GR
H26B H 0.1254 0.2311 0.8748 0.111 Uiso 1 1 calc GR
H26C H 0.2569 0.1519 0.9055 0.111 Uiso 1 1 calc GR
C27 C -0.4038(2) 0.4371(2) 0.1112(2) 0.0653(5) Uani 1 1 d .
H27A H -0.3804 0.4252 0.0250 0.098 Uiso 1 1 calc GR
H27B H -0.4060 0.5391 0.1522 0.098 Uiso 1 1 calc GR
H27C H -0.4998 0.3783 0.1072 0.098 Uiso 1 1 calc GR

loop_
_atom_site_aniso_label
_atom_site_aniso_U_11
_atom_site_aniso_U_22
_atom_site_aniso_U_33
_atom_site_aniso_U_23
_atom_site_aniso_U_13
_atom_site_aniso_U_12
O1 0.0363(5) 0.0494(6) 0.0317(5) 0.0077(4) -0.0015(4) 0.0102(4)
N2 0.0323(6) 0.0400(6) 0.0374(6) 0.0186(5) 0.0054(5) 0.0098(5)
O3 0.0346(5) 0.0574(7) 0.0551(6) 0.0333(5) 0.0141(5) 0.0114(5)
O4 0.0422(6) 0.0701(8) 0.0593(7) 0.0444(6) 0.0142(5) 0.0135(6)
C5 0.0327(7) 0.0528(9) 0.0308(7) 0.0124(6) 0.0024(5) 0.0116(6)
C6 0.0280(6) 0.0344(7) 0.0319(7) 0.0108(5) 0.0043(5) 0.0057(5)
O7 0.0513(7) 0.1321(13) 0.0743(9) 0.0779(9) 0.0170(6) 0.0302(8)
C8 0.0323(7) 0.0350(7) 0.0314(7) 0.0134(5) 0.0051(5) 0.0098(5)
O9 0.0536(7) 0.0923(10) 0.0372(6) 0.0329(6) 0.0029(5) 0.0240(6)
C10 0.0328(7) 0.0340(7) 0.0271(6) 0.0080(5) 0.0045(5) 0.0082(5)
C11 0.0316(7) 0.0389(7) 0.0372(7) 0.0177(6) 0.0039(5) 0.0080(6)
C12 0.0312(6) 0.0344(7) 0.0308(6) 0.0137(5) 0.0082(5) 0.0059(5)
C13 0.0348(7) 0.0357(7) 0.0374(7) 0.0155(6) 0.0087(5) 0.0113(6)
C14 0.0296(7) 0.0435(8) 0.0392(7) 0.0167(6) 0.0060(5) 0.0057(6)
C15 0.0467(8) 0.0456(8) 0.0342(7) 0.0190(6) 0.0117(6) 0.0147(7)
C16 0.0467(8) 0.0498(8) 0.0272(7) 0.0134(6) 0.0021(6) 0.0170(7)
C17 0.0342(7) 0.0430(8) 0.0302(7) 0.0139(6) 0.0065(5) 0.0079(6)
C18 0.0332(7) 0.0417(8) 0.0344(7) 0.0182(6) 0.0069(5) 0.0078(6)
N19 0.0398(7) 0.0801(10) 0.0610(9) 0.0445(8) 0.0101(6) 0.0236(7)
C20 0.0376(8) 0.0551(9) 0.0523(9) 0.0247(7) 0.0162(7) 0.0183(7)
C21 0.0368(7) 0.0484(8) 0.0458(8) 0.0261(7) 0.0038(6) 0.0105(6)
C22 0.0465(9) 0.0789(13) 0.0846(13) 0.0568(11) 0.0293(9) 0.0189(9)
C23 0.0553(9) 0.0466(9) 0.0341(7) 0.0050(6) 0.0075(7) 0.0119(7)
C24 0.0604(10) 0.0498(9) 0.0478(9) 0.0139(7) 0.0209(8) 0.0244(8)
C25 0.0456(9) 0.0356(8) 0.0564(10) 0.0088(7) 0.0051(7) 0.0021(7)
C26 0.0750(13) 0.1201(18) 0.0418(10) 0.0485(11) 0.0040(9) 0.0208(12)
C27 0.0464(10) 0.0846(14) 0.0795(13) 0.0438(11) -0.0006(9) 0.0270(9)

loop_
_atom_type_symbol
_atom_type_description
_atom_type_scat_dispersion_real
_atom_type_scat_dispersion_imag
_atom_type_scat_source
C C 0.0033 0.0016 'International Tables Vol C Tables 4.2.6.8 and 6.1.1.4'
H H 0.0000 0.0000 'International Tables Vol C Tables 4.2.6.8 and 6.1.1.4'
N N 0.0061 0.0033 'International Tables Vol C Tables 4.2.6.8 and 6.1.1.4'
O O 0.0106 0.0060 'International Tables Vol C Tables 4.2.6.8 and 6.1.1.4'

loop_
_geom_angle_atom_site_label_1
_geom_angle_atom_site_label_2
_geom_angle_atom_site_label_3
_geom_angle
C17 O1 C18 105.80(10)
C11 N2 C8 119.99(12)
C13 O3 C22 117.35(12)
C10 C5 C16 120.66(13)
C10 C6 C18 110.84(10)
C12 C6 C10 108.96(10)
C12 C6 C18 99.46(10)
C12 C6 C25 115.15(11)
C25 C6 C10 109.00(11)
C25 C6 C18 113.12(12)
N2 C8 C10 123.14(12)
N2 C8 C13 117.65(11)
C10 C8 C13 119.00(12)
C16 O9 C26 117.80(14)
C5 C10 C6 120.05(12)
C5 C10 C8 119.64(12)
C8 C10 C6 120.22(11)
N2 C11 C18 123.57(12)
N2 C11 C21 117.17(12)
C21 C11 C18 119.20(12)
C14 C12 C6 132.32(12)
C14 C12 C17 119.88(12)
C17 C12 C6 107.74(11)
O3 C13 C8 115.90(12)
O3 C13 C15 123.25(12)
C15 C13 C8 120.85(12)
C12 C14 C20 118.65(14)
C13 C15 C16 118.85(13)
C5 C16 C15 120.88(13)
O9 C16 C5 115.61(13)
O9 C16 C15 123.50(13)
O1 C17 C12 112.62(12)
C23 C17 O1 124.97(13)
C23 C17 C12 122.42(13)
O1 C18 C6 104.24(10)
O1 C18 C11 104.61(11)
O4 C18 O1 109.94(11)
O4 C18 C6 108.39(11)
O4 C18 C11 114.40(11)
C11 C18 C6 114.67(11)
C21 N19 C27 123.53(15)
C24 C20 C14 120.18(14)
O7 C21 C11 121.18(13)
O7 C21 N19 123.51(14)
N19 C21 C11 115.30(13)
C17 C23 C24 117.08(15)
C20 C24 C23 121.71(14)

loop_
_geom_bond_atom_site_label_1
_geom_bond_atom_site_label_2
_geom_bond_distance
O1 C17 1.3754(17)
O1 C18 1.4721(17)
N2 C8 1.3986(17)
N2 C11 1.2799(17)
O3 C13 1.3547(16)
O3 C22 1.4276(18)
O4 C18 1.3844(16)
C5 C10 1.3767(19)
C5 C16 1.386(2)
C6 C10 1.5259(18)
C6 C12 1.5178(18)
C6 C18 1.5480(18)
C6 C25 1.525(2)
O7 C21 1.2246(18)
C8 C10 1.4032(18)
C8 C13 1.4104(18)
O9 C16 1.3595(17)
O9 C26 1.423(2)
C11 C18 1.5117(19)
C11 C21 1.5098(19)
C12 C14 1.3793(19)
C12 C17 1.3823(19)
C13 C15 1.384(2)
C14 C20 1.393(2)
C15 C16 1.389(2)
C17 C23 1.375(2)
N19 C21 1.315(2)
N19 C27 1.447(2)
C20 C24 1.378(2)
C23 C24 1.386(2)
